data_4001812
loop_
_publ_author_name
'Morris, Collin D.'
'Li, Hao'
'Jin, Hosub'
'Malliakas, Christos D.'
'Peters, John A.'
'Trikalitis, Pantelis N.'
'Freeman, Arthur J.'
'Wessels, Bruce W.'
'Kanatzidis, Mercouri G.'

_publ_section_title
;
 Cs2MIIMIV3Q8(Q = S, Se, Te): An Extensive Family of Layered
 Semiconductors with Diverse Band Gaps
;
_journal_issue 16
_journal_name_full 'Chemistry of Materials'
_journal_page_first 3344
_journal_paper_doi 10.1021/cm401817r
_journal_volume 25
_journal_year 2013
_chemical_formula_moiety 'Se8 Sn3 Zn, 2(Cs)'
_chemical_formula_sum 'Cs2 Se8 Sn3 Zn'
_chemical_formula_weight 1318.94
_chemical_name_systematic
; 
 ? 
;
_space_group_IT_number 19
_symmetry_cell_setting orthorhombic
_symmetry_space_group_name_Hall 'P 2ac 2ab'
_symmetry_space_group_name_H-M 'P 21 21 21'
_atom_sites_solution_primary direct
_atom_sites_solution_secondary difmap
_audit_creation_method SHELXL-97
_cell_angle_alpha 90.00
_cell_angle_beta 90.00
_cell_angle_gamma 90.00
_cell_formula_units_Z 4
_cell_length_a 7.8146(3)
_cell_length_b 12.6534(4)
_cell_length_c 18.3747(5)
_cell_measurement_reflns_used 16311
_cell_measurement_temperature 293(2)
_cell_measurement_theta_max 32.22
_cell_measurement_theta_min 2.74
_cell_volume 1816.91(10)
_computing_cell_refinement 'STOE X-AREA'
_computing_data_collection 'STOE X-AREA'
_computing_data_reduction 'STOE X-RED'
_computing_structure_refinement 'SHELXL-97 (Sheldrick, 2008)'
_computing_structure_solution 'SHELXS-97 (Sheldrick, 2008)'
_diffrn_ambient_temperature 293(2)
_diffrn_detector_area_resol_mean 6.67
_diffrn_measured_fraction_theta_full 0.997
_diffrn_measured_fraction_theta_max 0.997
_diffrn_measurement_device_type 'STOE IPDS 2'
_diffrn_measurement_method w-scans
_diffrn_radiation_monochromator graphite
_diffrn_radiation_source 'fine-focus sealed tube'
_diffrn_radiation_type MoK\a
_diffrn_radiation_wavelength 0.71073
_diffrn_reflns_av_R_equivalents 0.0689
_diffrn_reflns_av_sigmaI/netI 0.0526
_diffrn_reflns_limit_h_max 11
_diffrn_reflns_limit_h_min -9
_diffrn_reflns_limit_k_max 18
_diffrn_reflns_limit_k_min -18
_diffrn_reflns_limit_l_max 27
_diffrn_reflns_limit_l_min -23
_diffrn_reflns_number 22148
_diffrn_reflns_theta_full 31.88
_diffrn_reflns_theta_max 31.88
_diffrn_reflns_theta_min 2.22
_exptl_absorpt_coefficient_mu 25.324
_exptl_absorpt_correction_T_max 0.3559
_exptl_absorpt_correction_T_min 0.0773
_exptl_absorpt_correction_type integration
_exptl_crystal_colour 'red orange'
_exptl_crystal_density_diffrn 4.822
_exptl_crystal_density_method 'not measured'
_exptl_crystal_description plate
_exptl_crystal_F_000 2248
_exptl_crystal_size_max 0.1382
_exptl_crystal_size_mid 0.1151
_exptl_crystal_size_min 0.0444
_refine_diff_density_max 1.454
_refine_diff_density_min -1.692
_refine_diff_density_rms 0.314
_refine_ls_abs_structure_details 'Flack H D (1983), Acta Cryst. A39, 876-881'
_refine_ls_abs_structure_Flack 0.68(2)
_refine_ls_extinction_method none
_refine_ls_goodness_of_fit_ref 1.038
_refine_ls_matrix_type full
_refine_ls_number_parameters 128
_refine_ls_number_reflns 6216
_refine_ls_number_restraints 0
_refine_ls_restrained_S_all 1.038
_refine_ls_R_factor_all 0.0631
_refine_ls_R_factor_gt 0.0470
_refine_ls_shift/su_max 0.000
_refine_ls_shift/su_mean 0.000
_refine_ls_structure_factor_coef Fsqd
_refine_ls_weighting_details 'calc w=1/[\s^2^(Fo^2^)+(0.0333P)^2^+13.4432P] where P=(Fo^2^+2Fc^2^)/3'
_refine_ls_weighting_scheme calc
_refine_ls_wR_factor_gt 0.0901
_refine_ls_wR_factor_ref 0.0959
_reflns_number_gt 5064
_reflns_number_total 6216
_reflns_threshold_expression >2sigma(I)
_cod_data_source_file cm401817r_si_002.cif
_cod_data_source_block cs2znsn3se8
_cod_original_sg_symbol_H-M P2(1)2(1)2(1)
_cod_database_code 4001812

loop_
_symmetry_equiv_pos_as_xyz
'x, y, z'
'-x+1/2, -y, z+1/2'
'-x, y+1/2, -z+1/2'
'x+1/2, -y+1/2, -z'

loop_
_atom_site_label
_atom_site_type_symbol
_atom_site_fract_x
_atom_site_fract_y
_atom_site_fract_z
_atom_site_U_iso_or_equiv
_atom_site_adp_type
_atom_site_occupancy
_atom_site_symmetry_multiplicity
_atom_site_calc_flag
Zn Zn 0.01503(14) 0.00125(9) 0.15306(8) 0.0250(3) Uani 1 1 d
Se1 Se 0.49006(14) 0.11894(10) 0.04482(6) 0.0283(2) Uani 1 1 d
Se2 Se 0.03766(14) 0.12229(11) 0.04733(7) 0.0279(2) Uani 1 1 d
Se3 Se 0.23206(12) 0.38001(8) 0.34393(5) 0.02588(18) Uani 1 1 d
Se4 Se 0.25177(13) 0.13129(7) 0.64834(5) 0.02468(17) Uani 1 1 d
Se5 Se 0.48754(15) 0.11465(11) 0.25950(6) 0.0293(3) Uani 1 1 d
Se6 Se 0.03273(14) 0.11065(12) 0.26443(6) 0.0311(3) Uani 1 1 d
Se7 Se 0.25778(17) 0.62452(7) 0.05081(5) 0.02831(19) Uani 1 1 d
Se8 Se 0.26010(18) 0.35705(8) 0.14454(5) 0.0298(2) Uani 1 1 d
Sn1 Sn 0.23853(10) 0.55165(5) 0.18139(3) 0.02376(13) Uani 1 1 d
Sn2 Sn 0.27150(9) 0.42981(5) 0.01489(3) 0.02188(13) Uani 1 1 d
Sn3 Sn 0.49822(8) 0.48665(6) 0.34916(4) 0.02071(12) Uani 1 1 d
Cs1 Cs 0.25110(12) 0.12850(6) 0.44658(3) 0.03749(15) Uani 1 1 d
Cs2 Cs 0.76919(12) 0.31815(6) 0.15614(4) 0.04199(17) Uani 1 1 d

loop_
_atom_site_aniso_label
_atom_site_aniso_U_11
_atom_site_aniso_U_22
_atom_site_aniso_U_33
_atom_site_aniso_U_23
_atom_site_aniso_U_13
_atom_site_aniso_U_12
Zn 0.0194(5) 0.0328(7) 0.0229(5) -0.0002(5) -0.0012(5) 0.0010(5)
Se1 0.0218(5) 0.0366(6) 0.0265(5) 0.0088(5) 0.0052(4) 0.0064(5)
Se2 0.0233(5) 0.0327(6) 0.0276(5) 0.0059(5) -0.0051(4) -0.0055(4)
Se3 0.0185(4) 0.0295(4) 0.0297(4) 0.0009(4) -0.0012(5) -0.0018(4)
Se4 0.0205(4) 0.0241(4) 0.0295(4) -0.0002(3) 0.0007(5) -0.0001(4)
Se5 0.0219(5) 0.0412(7) 0.0249(5) -0.0087(5) -0.0039(4) 0.0075(5)
Se6 0.0217(5) 0.0468(8) 0.0249(5) -0.0085(5) 0.0043(4) -0.0097(5)
Se7 0.0369(5) 0.0257(4) 0.0223(4) 0.0015(3) 0.0001(5) 0.0016(6)
Se8 0.0401(5) 0.0278(4) 0.0215(4) 0.0036(3) -0.0001(6) 0.0013(5)
Sn1 0.0192(3) 0.0337(3) 0.0184(2) -0.0037(2) -0.0005(3) 0.0010(3)
Sn2 0.0204(3) 0.0283(3) 0.0169(2) -0.0020(2) -0.0006(2) 0.0010(3)
Sn3 0.0168(2) 0.0267(3) 0.0186(3) -0.0006(3) -0.0001(3) 0.0005(2)
Cs1 0.0403(4) 0.0413(4) 0.0309(3) -0.0031(3) -0.0010(4) 0.0005(4)
Cs2 0.0465(4) 0.0419(4) 0.0375(3) -0.0018(3) 0.0048(4) -0.0019(4)

loop_
_atom_type_symbol
_atom_type_description
_atom_type_scat_dispersion_real
_atom_type_scat_dispersion_imag
_atom_type_scat_source
Zn Zn 0.2839 1.4301 'International Tables Vol C Tables 4.2.6.8 and 6.1.1.4'
Se Se -0.0929 2.2259 'International Tables Vol C Tables 4.2.6.8 and 6.1.1.4'
Sn Sn -0.6537 1.4246 'International Tables Vol C Tables 4.2.6.8 and 6.1.1.4'
Cs Cs -0.3680 2.1192 'International Tables Vol C Tables 4.2.6.8 and 6.1.1.4'

loop_
_geom_angle_atom_site_label_1
_geom_angle_atom_site_label_2
_geom_angle_atom_site_label_3
_geom_angle
_geom_angle_site_symmetry_1
_geom_angle_site_symmetry_3
Se3 Zn Se6 111.91(6) 3_545 .
Se3 Zn Se4 98.95(5) 3_545 2_554
Se6 Zn Se4 111.49(6) . 2_554
Se3 Zn Se2 117.22(6) 3_545 .
Se6 Zn Se2 107.36(6) . .
Se4 Zn Se2 109.76(6) 2_554 .
Se3 Zn Cs2 102.85(4) 3_545 1_455
Se6 Zn Cs2 60.60(4) . 1_455
Se4 Zn Cs2 158.19(5) 2_554 1_455
Se2 Zn Cs2 58.93(4) . 1_455
Sn2 Se1 Sn3 97.98(4) 4 3_645
Sn2 Se1 Cs2 84.22(4) 4 .
Sn3 Se1 Cs2 90.20(4) 3_645 .
Sn2 Se1 Cs1 91.29(4) 4 2_554
Sn3 Se1 Cs1 81.48(4) 3_645 2_554
Cs2 Se1 Cs1 169.93(4) . 2_554
Sn2 Se1 Cs2 91.28(4) 4 4_455
Sn3 Se1 Cs2 144.45(5) 3_645 4_455
Cs2 Se1 Cs2 124.98(3) . 4_455
Cs1 Se1 Cs2 63.98(2) 2_554 4_455
Sn2 Se2 Zn 97.94(5) 4_455 .
Sn2 Se2 Cs2 87.29(4) 4_455 1_455
Zn Se2 Cs2 87.21(5) . 1_455
Sn2 Se2 Cs1 85.52(4) 4_455 2_554
Zn Se2 Cs1 84.42(5) . 2_554
Cs2 Se2 Cs1 168.11(4) 1_455 2_554
Sn2 Se2 Cs2 89.92(4) 4_455 4_455
Zn Se2 Cs2 146.57(6) . 4_455
Cs2 Se2 Cs2 125.75(3) 1_455 4_455
Cs1 Se2 Cs2 63.76(2) 2_554 4_455
Zn Se3 Sn3 108.49(5) 3 .
Zn Se3 Cs1 123.68(5) 3 .
Sn3 Se3 Cs1 114.46(4) . .
Zn Se4 Sn3 100.34(4) 2 4_456
Zn Se4 Cs2 93.25(5) 2 4_456
Sn3 Se4 Cs2 96.72(4) 4_456 4_456
Zn Se4 Cs1 91.69(5) 2 .
Sn3 Se4 Cs1 90.67(3) 4_456 .
Cs2 Se4 Cs1 170.23(3) 4_456 .
Sn1 Se5 Sn3 95.64(5) 3_645 3_645
Sn1 Se5 Cs2 86.52(4) 3_645 .
Sn3 Se5 Cs2 90.77(4) 3_645 .
Sn1 Se5 Cs1 92.10(4) 3_645 .
Sn3 Se5 Cs1 137.01(5) 3_645 .
Cs2 Se5 Cs1 131.96(4) . .
Sn1 Se6 Zn 96.71(5) 3_545 .
Sn1 Se6 Cs1 92.82(4) 3_545 .
Zn Se6 Cs1 142.59(6) . .
Sn1 Se6 Cs2 87.45(4) 3_545 1_455
Zn Se6 Cs2 85.69(5) . 1_455
Cs1 Se6 Cs2 130.94(4) . 1_455
Sn1 Se6 Cs2 84.89(4) 3_545 3_645
Zn Se6 Cs2 79.51(5) . 3_645
Cs1 Se6 Cs2 65.39(3) . 3_645
Cs2 Se6 Cs2 162.40(4) 1_455 3_645
Sn2 Se7 Sn1 84.13(3) . .
Sn2 Se7 Cs1 133.51(3) . 2_564
Sn1 Se7 Cs1 142.28(4) . 2_564
Sn2 Se7 Cs1 88.51(4) . 3_655
Sn1 Se7 Cs1 92.95(4) . 3_655
Cs1 Se7 Cs1 90.82(3) 2_564 3_655
Sn2 Se7 Cs1 93.29(4) . 3
Sn1 Se7 Cs1 86.27(4) . 3
Cs1 Se7 Cs1 88.66(3) 2_564 3
Cs1 Se7 Cs1 177.96(3) 3_655 3
Sn2 Se8 Sn1 84.40(3) . .
Sn2 Se8 Cs2 97.56(4) . 1_455
Sn1 Se8 Cs2 92.43(4) . 1_455
Sn2 Se8 Cs2 93.39(4) . .
Sn1 Se8 Cs2 99.74(4) . .
Cs2 Se8 Cs2 164.36(3) 1_455 .
Se6 Sn1 Se5 117.41(4) 3 3_655
Se6 Sn1 Se8 117.14(6) 3 .
Se5 Sn1 Se8 111.17(5) 3_655 .
Se6 Sn1 Se7 108.60(5) 3 .
Se5 Sn1 Se7 103.76(5) 3_655 .
Se8 Sn1 Se7 95.40(3) . .
Se6 Sn1 Cs2 59.51(4) 3 3_655
Se5 Sn1 Cs2 59.39(4) 3_655 3_655
Se8 Sn1 Cs2 153.71(3) . 3_655
Se7 Sn1 Cs2 110.51(3) . 3_655
Se2 Sn2 Se1 117.82(4) 4 4_455
Se2 Sn2 Se7 114.44(5) 4 .
Se1 Sn2 Se7 108.08(5) 4_455 .
Se2 Sn2 Se8 111.45(5) 4 .
Se1 Sn2 Se8 106.60(5) 4_455 .
Se7 Sn2 Se8 96.04(4) . .
Se2 Sn2 Cs2 59.06(4) 4 4_455
Se1 Sn2 Cs2 61.19(3) 4_455 4_455
Se7 Sn2 Cs2 149.84(3) . 4_455
Se8 Sn2 Cs2 113.89(3) . 4_455
Se4 Sn3 Se3 110.07(4) 4_556 .
Se4 Sn3 Se1 110.44(4) 4_556 3_655
Se3 Sn3 Se1 114.42(4) . 3_655
Se4 Sn3 Se5 111.00(4) 4_556 3_655
Se3 Sn3 Se5 110.40(4) . 3_655
Se1 Sn3 Se5 100.17(4) 3_655 3_655
Se4 Sn3 Cs1 55.75(3) 4_556 4_556
Se3 Sn3 Cs1 103.01(3) . 4_556
Se1 Sn3 Cs1 64.00(4) 3_655 4_556
Se5 Sn3 Cs1 146.58(4) 3_655 4_556
Se7 Cs1 Se3 62.14(2) 2_565 .
Se7 Cs1 Se4 57.96(2) 2_565 .
Se3 Cs1 Se4 120.08(3) . .
Se7 Cs1 Se6 120.48(3) 2_565 .
Se3 Cs1 Se6 65.19(3) . .
Se4 Cs1 Se6 152.93(4) . .
Se7 Cs1 Se7 91.35(3) 2_565 3_645
Se3 Cs1 Se7 93.32(3) . 3_645
Se4 Cs1 Se7 89.21(3) . 3_645
Se6 Cs1 Se7 117.62(3) . 3_645
Se7 Cs1 Se5 120.46(3) 2_565 .
Se3 Cs1 Se5 67.00(3) . .
Se4 Cs1 Se5 151.60(4) . .
Se6 Cs1 Se5 55.20(2) . .
Se7 Cs1 Se5 62.45(3) 3_645 .
Se7 Cs1 Se7 89.17(3) 2_565 3_545
Se3 Cs1 Se7 88.67(3) . 3_545
Se4 Cs1 Se7 89.40(3) . 3_545
Se6 Cs1 Se7 63.68(3) . 3_545
Se7 Cs1 Se7 177.96(3) 3_645 3_545
Se5 Cs1 Se7 118.88(3) . 3_545
Se7 Cs1 Se2 116.06(3) 2_565 2
Se3 Cs1 Se2 158.11(3) . 2
Se4 Cs1 Se2 63.08(2) . 2
Se6 Cs1 Se2 123.18(4) . 2
Se7 Cs1 Se2 64.79(2) 3_645 2
Se5 Cs1 Se2 100.09(3) . 2
Se7 Cs1 Se2 113.22(3) 3_545 2
Se7 Cs1 Se1 114.50(3) 2_565 2
Se3 Cs1 Se1 150.15(3) . 2
Se4 Cs1 Se1 64.22(2) . 2
Se6 Cs1 Se1 97.94(3) . 2
Se7 Cs1 Se1 116.53(3) 3_645 2
Se5 Cs1 Se1 125.02(3) . 2
Se7 Cs1 Se1 61.49(2) 3_545 2
Se2 Cs1 Se1 51.73(2) 2 2
Se7 Cs1 Cs2 173.36(3) 2_565 3_645
Se3 Cs1 Cs2 123.52(2) . 3_645
Se4 Cs1 Cs2 116.20(2) . 3_645
Se6 Cs1 Cs2 62.90(3) . 3_645
Se7 Cs1 Cs2 91.72(2) 3_645 3_645
Se5 Cs1 Cs2 66.16(3) . 3_645
Se7 Cs1 Cs2 87.56(2) 3_545 3_645
Se2 Cs1 Cs2 60.28(2) 2 3_645
Se1 Cs1 Cs2 58.87(2) 2 3_645
Se7 Cs1 Sn3 80.29(2) 2_565 4_456
Se3 Cs1 Sn3 133.46(3) . 4_456
Se4 Cs1 Sn3 33.582(19) . 4_456
Se6 Cs1 Sn3 121.66(3) . 4_456
Se7 Cs1 Sn3 115.20(2) 3_645 4_456
Se5 Cs1 Sn3 158.46(3) . 4_456
Se7 Cs1 Sn3 62.951(19) 3_545 4_456
Se2 Cs1 Sn3 62.61(2) 2 4_456
Se1 Cs1 Sn3 34.522(19) 2 4_456
Cs2 Cs1 Sn3 93.075(19) 3_645 4_456
Se7 Cs1 Cs1 48.06(3) 2_565 4_556
Se3 Cs1 Cs1 73.86(2) . 4_556
Se4 Cs1 Cs1 68.05(2) . 4_556
Se6 Cs1 Cs1 133.83(3) . 4_556
Se7 Cs1 Cs1 43.293(14) 3_645 4_556
Se5 Cs1 Cs1 90.19(2) . 4_556
Se7 Cs1 Cs1 137.20(2) 3_545 4_556
Se2 Cs1 Cs1 89.13(2) 2 4_556
Se1 Cs1 Cs1 128.11(3) 2 4_556
Cs2 Cs1 Cs1 134.72(2) 3_645 4_556
Sn3 Cs1 Cs1 101.63(2) 4_456 4_556
Se4 Cs2 Se2 130.56(3) 4_556 1_655
Se4 Cs2 Se8 93.95(3) 4_556 1_655
Se2 Cs2 Se8 60.58(3) 1_655 1_655
Se4 Cs2 Se5 67.29(3) 4_556 .
Se2 Cs2 Se5 97.89(3) 1_655 .
Se8 Cs2 Se5 132.26(3) 1_655 .
Se4 Cs2 Se6 68.55(3) 4_556 1_655
Se2 Cs2 Se6 62.46(3) 1_655 1_655
Se8 Cs2 Se6 65.74(3) 1_655 1_655
Se5 Cs2 Se6 66.54(2) . 1_655
Se4 Cs2 Se1 127.35(3) 4_556 .
Se2 Cs2 Se1 67.28(2) 1_655 .
Se8 Cs2 Se1 127.26(3) 1_655 .
Se5 Cs2 Se1 60.81(2) . .
Se6 Cs2 Se1 97.35(3) 1_655 .
Se4 Cs2 Se8 89.65(3) 4_556 .
Se2 Cs2 Se8 126.66(3) 1_655 .
Se8 Cs2 Se8 164.36(3) 1_655 .
Se5 Cs2 Se8 62.97(3) . .
Se6 Cs2 Se8 129.45(3) 1_655 .
Se1 Cs2 Se8 59.90(3) . .
Se4 Cs2 Se1 148.95(3) 4_556 4
Se2 Cs2 Se1 55.23(3) 1_655 4
Se8 Cs2 Se1 60.99(2) 1_655 4
Se5 Cs2 Se1 142.88(3) . 4
Se6 Cs2 Se1 111.38(3) 1_655 4
Se1 Cs2 Se1 83.70(2) . 4
Se8 Cs2 Se1 109.94(3) . 4
Se4 Cs2 Se2 145.50(3) 4_556 4
Se2 Cs2 Se2 83.54(2) 1_655 4
Se8 Cs2 Se2 110.67(3) 1_655 4
Se5 Cs2 Se2 107.97(3) . 4
Se6 Cs2 Se2 143.27(3) 1_655 4
Se1 Cs2 Se2 54.04(2) . 4
Se8 Cs2 Se2 60.41(2) . 4
Se1 Cs2 Se2 49.94(2) 4 4
Se4 Cs2 Se6 61.66(2) 4_556 3_655
Se2 Cs2 Se6 122.90(3) 1_655 3_655
Se8 Cs2 Se6 63.23(2) 1_655 3_655
Se5 Cs2 Se6 127.82(3) . 3_655
Se6 Cs2 Se6 102.63(2) 1_655 3_655
Se1 Cs2 Se6 160.02(3) . 3_655
Se8 Cs2 Se6 105.74(3) . 3_655
Se1 Cs2 Se6 89.26(3) 4 3_655
Se2 Cs2 Se6 107.66(3) 4 3_655
Se4 Cs2 Cs1 105.47(2) 4_556 3_655
Se2 Cs2 Cs1 112.23(3) 1_655 3_655
Se8 Cs2 Cs1 84.13(2) 1_655 3_655
Se5 Cs2 Cs1 142.03(3) . 3_655
Se6 Cs2 Cs1 148.18(3) 1_655 3_655
Se1 Cs2 Cs1 109.50(3) . 3_655
Se8 Cs2 Cs1 80.24(2) . 3_655
Se1 Cs2 Cs1 57.15(2) 4 3_655
Se2 Cs2 Cs1 55.96(2) 4 3_655
Se6 Cs2 Cs1 51.71(2) 3_655 3_655
Se4 Cs2 Sn2 145.10(3) 4_556 4
Se2 Cs2 Sn2 33.65(2) 1_655 4
Se8 Cs2 Sn2 92.68(2) 1_655 4
Se5 Cs2 Sn2 83.10(2) . 4
Se6 Cs2 Sn2 83.27(2) 1_655 4
Se1 Cs2 Sn2 34.59(2) . 4
Se8 Cs2 Sn2 93.04(2) . 4
Se1 Cs2 Sn2 60.30(2) 4 4
Se2 Cs2 Sn2 60.07(2) 4 4
Se6 Cs2 Sn2 148.54(3) 3_655 4
Cs1 Cs2 Sn2 109.277(19) 3_655 4

loop_
_geom_bond_atom_site_label_1
_geom_bond_atom_site_label_2
_geom_bond_distance
_geom_bond_site_symmetry_2
Zn Se3 2.4668(15) 3_545
Zn Se6 2.4745(19) .
Zn Se4 2.4782(15) 2_554
Zn Se2 2.4802(19) .
Zn Cs2 4.4467(14) 1_455
Se1 Sn2 2.5341(13) 4
Se1 Sn3 2.5701(14) 3_645
Se1 Cs2 3.9110(16) .
Se1 Cs1 4.0760(15) 2_554
Se1 Cs2 4.1532(14) 4_455
Se2 Sn2 2.4633(13) 4_455
Se2 Cs2 3.8133(15) 1_455
Se2 Cs1 4.0277(16) 2_554
Se2 Cs2 4.2213(14) 4_455
Se3 Zn 2.4667(15) 3
Se3 Sn3 2.4811(11) .
Se3 Cs1 3.7023(12) .
Se4 Zn 2.4782(15) 2
Se4 Sn3 2.4809(12) 4_456
Se4 Cs2 3.6515(12) 4_456
Se4 Cs1 3.7076(11) .
Se5 Sn1 2.5294(14) 3_645
Se5 Sn3 2.5732(15) 3_645
Se5 Cs2 3.8835(16) .
Se5 Cs1 3.9066(13) .
Se6 Sn1 2.4579(14) 3_545
Se6 Cs1 3.7635(14) .
Se6 Cs2 3.8851(17) 1_455
Se6 Cs2 4.2689(17) 3_645
Se7 Sn2 2.5529(12) .
Se7 Sn1 2.5748(10) .
Se7 Cs1 3.6660(11) 2_564
Se7 Cs1 3.8385(16) 3_655
Se7 Cs1 3.9773(16) 3
Se8 Sn2 2.5553(10) .
Se8 Sn1 2.5593(12) .
Se8 Cs2 3.8736(17) 1_455
Se8 Cs2 4.0143(17) .
Sn1 Se6 2.4579(14) 3
Sn1 Se5 2.5294(14) 3_655
Sn1 Cs2 4.5041(10) 3_655
Sn2 Se2 2.4633(13) 4
Sn2 Se1 2.5341(13) 4_455
Sn2 Cs2 4.4409(10) 4_455
Sn3 Se4 2.4810(12) 4_556
Sn3 Se1 2.5702(14) 3_655
Sn3 Se5 2.5733(15) 3_655
Sn3 Cs1 4.4850(10) 4_556
Cs1 Se7 3.6660(11) 2_565
Cs1 Se7 3.8385(16) 3_645
Cs1 Se7 3.9773(16) 3_545
Cs1 Se2 4.0277(16) 2
Cs1 Se1 4.0760(15) 2
Cs1 Cs2 4.3599(11) 3_645
Cs1 Sn3 4.4850(10) 4_456
Cs1 Cs1 5.3456(9) 4_556
Cs2 Se4 3.6515(12) 4_556
Cs2 Se2 3.8134(15) 1_655
Cs2 Se8 3.8736(17) 1_655
Cs2 Se6 3.8852(17) 1_655
Cs2 Se1 4.1532(14) 4
Cs2 Se2 4.2213(14) 4
Cs2 Se6 4.2689(17) 3_655
Cs2 Cs1 4.3599(11) 3_655
Cs2 Sn2 4.4409(10) 4
